data_4003692
loop_
_publ_author_name
'Liu, Xitao'
'Xu, Zhiyun'
'Long, Peiqing'
'Yao, Yunpeng'
'Ji, Chengmin'
'Li, Lina'
'Sun, Zhihua'
'Hong, Maochun'
'Luo, Junhua'

_publ_section_title
;
 A Multiaxial Layered Halide Double Perovskite Ferroelectric with Multiple
 Ferroic Orders
;
_journal_name_full 'Chemistry of Materials'
_journal_paper_doi 10.1021/acs.chemmater.0c02966
_journal_year 2020
_chemical_formula_moiety 'Ag Bi Br7 Cs, 2(C4 H12 N)'
_chemical_formula_sum 'C8 H24 Ag Bi Br7 Cs N2'
_chemical_formula_weight 1157.42
_space_group_crystal_system monoclinic
_space_group_IT_number 4
_space_group_name_Hall 'P 2yb'
_space_group_name_H-M_alt 'P 1 21 1'
_atom_sites_solution_hydrogens geom
_atom_sites_solution_primary direct
_audit_creation_date 2019-12-05
_audit_creation_method
;
Olex2 1.2
(compiled 2018.05.29 svn.r3508 for OlexSys, GUI svn.r5506)
;
_cell_angle_alpha 90
_cell_angle_beta 101.734(2)
_cell_angle_gamma 90
_cell_formula_units_Z 2
_cell_length_a 8.0618(5)
_cell_length_b 7.8928(4)
_cell_length_c 19.7697(12)
_cell_measurement_reflns_used 7199
_cell_measurement_temperature 200(2)
_cell_measurement_theta_max 27.477
_cell_measurement_theta_min 2.787
_cell_volume 1231.66(12)
_computing_cell_refinement 'SAINT V8.38A (?, 2016)'
_computing_data_reduction 'SAINT V8.38A (?, 2016)'
_computing_molecular_graphics 'Olex2 (Dolomanov et al., 2009)'
_computing_publication_material 'Olex2 (Dolomanov et al., 2009)'
_computing_structure_refinement 'XL (Sheldrick, 2008)'
_computing_structure_solution 'ShelXS (Sheldrick, 2008)'
_diffrn_ambient_temperature 199.98
_diffrn_detector 'Bruker APEX3 area detector'
_diffrn_detector_area_resol_mean 7.9
_diffrn_detector_type 'CCD area detector'
_diffrn_measured_fraction_theta_full 0.998
_diffrn_measured_fraction_theta_max 0.998
_diffrn_measurement_device 'three-circle diffractometer'
_diffrn_measurement_device_type 'Bruker SMART APEX3 area detector'
_diffrn_measurement_method '\w and \f scans'
_diffrn_radiation_monochromator 'mirror optics'
_diffrn_radiation_probe x-ray
_diffrn_radiation_type MoK\a
_diffrn_radiation_wavelength 0.71073
_diffrn_reflns_av_R_equivalents 0.0517
_diffrn_reflns_av_unetI/netI 0.0416
_diffrn_reflns_Laue_measured_fraction_full 0.998
_diffrn_reflns_Laue_measured_fraction_max 0.998
_diffrn_reflns_limit_h_max 9
_diffrn_reflns_limit_h_min -9
_diffrn_reflns_limit_k_max 9
_diffrn_reflns_limit_k_min -9
_diffrn_reflns_limit_l_max 23
_diffrn_reflns_limit_l_min -23
_diffrn_reflns_number 18268
_diffrn_reflns_point_group_measured_fraction_full 0.999
_diffrn_reflns_point_group_measured_fraction_max 0.999
_diffrn_reflns_theta_full 24.987
_diffrn_reflns_theta_max 24.987
_diffrn_reflns_theta_min 2.581
_diffrn_source 'microfocus sealed X-ray tube'
_diffrn_source_type 'Incoatec I\ms'
_diffrn_standards_number 0
_exptl_absorpt_coefficient_mu 20.734
_exptl_absorpt_correction_T_max 0.2616
_exptl_absorpt_correction_T_min 0.1489
_exptl_absorpt_correction_type multi-scan
_exptl_absorpt_process_details
'SADABS-2016/2 (Bruker,2016/2) was used for absorption correction. wR2(int) was 0.1245 before and 0.0641 after correction. The Ratio of minimum to maximum transmission is 0.5692. The \l/2 correction factor is Not present.'
_exptl_crystal_colour orange
_exptl_crystal_colour_primary orange
_exptl_crystal_density_diffrn 3.121
_exptl_crystal_description block
_exptl_crystal_F_000 1032
_exptl_crystal_size_max 0.05
_exptl_crystal_size_mid 0.05
_exptl_crystal_size_min 0.03
_refine_diff_density_max 1.864
_refine_diff_density_min -1.294
_refine_diff_density_rms 0.172
_refine_ls_abs_structure_details
;
 Flack x determined using 1748 quotients [(I+)-(I-)]/[(I+)+(I-)]
 (Parsons, Flack and Wagner, Acta Cryst. B69 (2013) 249-259).
;
_refine_ls_abs_structure_Flack 0.282(10)
_refine_ls_extinction_method none
_refine_ls_goodness_of_fit_ref 1.061
_refine_ls_hydrogen_treatment constr
_refine_ls_matrix_type full
_refine_ls_number_parameters 186
_refine_ls_number_reflns 4363
_refine_ls_number_restraints 52
_refine_ls_restrained_S_all 1.058
_refine_ls_R_factor_all 0.0394
_refine_ls_R_factor_gt 0.0358
_refine_ls_shift/su_max 0.000
_refine_ls_shift/su_mean 0.000
_refine_ls_structure_factor_coef Fsqd
_refine_ls_weighting_details 'w=1/[\s^2^(Fo^2^)+(0.0105P)^2^+16.6632P] where P=(Fo^2^+2Fc^2^)/3'
_refine_ls_weighting_scheme calc
_refine_ls_wR_factor_gt 0.0748
_refine_ls_wR_factor_ref 0.0764
_reflns_Friedel_coverage 0.854
_reflns_Friedel_fraction_full 1.000
_reflns_Friedel_fraction_max 1.000
_reflns_number_gt 4107
_reflns_number_total 4363
_reflns_threshold_expression 'I > 2\s(I)'
_cod_data_source_file cm0c02966_si_002.cif
_cod_data_source_block x1
_cod_database_code 4003692
_shelx_shelxl_version_number 2016/6
_shelx_space_group_comment
;
The symmetry employed for this shelxl refinement is uniquely defined
by the following loop, which should always be used as a source of
symmetry information in preference to the above space-group names.
They are only intended as comments.
;
_shelx_estimated_absorpt_t_max 0.575
_shelx_estimated_absorpt_t_min 0.424
_olex2_refinement_description
;
1. Twinned data refinement
 Scales: 0.526(2)
 0.474(2)
2. Fixed Uiso
 At 1.2 times of:
  All C(H,H) groups, All N(H,H,H) groups
 At 1.5 times of:
  All C(H,H,H) groups
3. Restrained distances
 C4-C3
 1.5 with sigma of 0.02
 N1-C1 = N2-C5
 1.47 with sigma of 0.02
4. Uiso/Uaniso restraints and constraints
N2 \\sim C5 \\sim C6 \\sim C7 \\sim C8: within 2A with sigma of 0.01 and sigma
for terminal atoms of 0.02
C1 \\sim N1 \\sim C2 \\sim C3 \\sim C4: within 2A with sigma of 0.01 and sigma
for terminal atoms of 0.02
5.a Secondary CH2 refined with riding coordinates:
 C5(H5A,H5B), C6(H6A,H6B), C7(H7A,H7B), C1(H1A,H1B), C2(H2D,H2E), C3(H3A,H3B)
5.b Idealised Me refined as rotating group:
 N2(H2A,H2B,H2C), C8(H8A,H8B,H8C), N1(H1C,H1D,H1E), C4(H4A,H4B,H4C)
;
_olex2_submission_special_instructions 'No special instructions were received'

loop_
_space_group_symop_operation_xyz
'x, y, z'
'-x, y+1/2, -z'

loop_
_atom_site_label
_atom_site_type_symbol
_atom_site_fract_x
_atom_site_fract_y
_atom_site_fract_z
_atom_site_U_iso_or_equiv
_atom_site_adp_type
_atom_site_occupancy
_atom_site_site_symmetry_order
_atom_site_calc_flag
_atom_site_refinement_flags_posn
_atom_site_refinement_flags_adp
_atom_site_refinement_flags_occupancy
_atom_site_disorder_assembly
_atom_site_disorder_group
Ag1 Ag -0.1704(5) 1.0177(7) 0.16099(9) 0.0365(6) Uani 1 1 d . . . . .
Bi1 Bi 0.3195(2) 0.5120(4) 0.14168(4) 0.02094(17) Uani 1 1 d . . . . .
Br1 Br 0.5601(7) 0.2461(7) 0.1468(4) 0.0340(16) Uani 1 1 d . . . . .
Cs1 Cs -0.2576(2) 0.5169(3) 0.00046(7) 0.0321(3) Uani 1 1 d . . . . .
Br2 Br 0.0474(7) 0.2749(7) 0.1301(3) 0.0287(13) Uani 1 1 d . . . . .
Br3 Br 0.5823(7) 0.7519(7) 0.1474(4) 0.0324(15) Uani 1 1 d . . . . .
Br4 Br 0.3486(4) 0.4831(6) 0.29224(12) 0.0335(10) Uani 1 1 d . . . . .
Br5 Br 0.2714(4) 0.5113(5) -0.00175(12) 0.0318(5) Uani 1 1 d . . . . .
Br6 Br 0.0794(6) 0.7777(7) 0.1318(4) 0.0314(14) Uani 1 1 d . . . . .
Br7 Br -0.0536(4) 0.9806(6) 0.29888(15) 0.0420(11) Uani 1 1 d . . . . .
N2 N 0.327(3) 1.055(3) 0.2602(11) 0.036(6) Uani 1 1 d D U . . .
H2A H 0.357367 1.074764 0.218984 0.044 Uiso 1 1 calc GR . . . .
H2B H 0.308733 1.154825 0.280153 0.044 Uiso 1 1 calc GR . . . .
H2C H 0.231041 0.991234 0.253162 0.044 Uiso 1 1 calc GR . . . .
C5 C 0.465(3) 0.962(4) 0.3062(13) 0.040(6) Uani 1 1 d D U . . .
H5A H 0.450374 0.838822 0.297217 0.048 Uiso 1 1 calc R . . . .
H5B H 0.575125 0.995614 0.295256 0.048 Uiso 1 1 calc R . . . .
C6 C 0.469(4) 0.994(6) 0.3786(10) 0.039(6) Uani 1 1 d . U . . .
H6A H 0.357110 0.967862 0.388951 0.047 Uiso 1 1 calc R . . . .
H6B H 0.492994 1.115596 0.388454 0.047 Uiso 1 1 calc R . . . .
C7 C 0.599(5) 0.892(5) 0.4232(16) 0.053(7) Uani 1 1 d . U . . .
H7A H 0.710066 0.916487 0.411387 0.063 Uiso 1 1 calc R . . . .
H7B H 0.573701 0.770604 0.413027 0.063 Uiso 1 1 calc R . . . .
C8 C 0.614(5) 0.920(6) 0.5009(15) 0.072(10) Uani 1 1 d . U . . .
H8A H 0.571933 1.033610 0.508729 0.108 Uiso 1 1 calc GR . . . .
H8B H 0.732984 0.910575 0.524363 0.108 Uiso 1 1 calc GR . . . .
H8C H 0.546667 0.834927 0.519245 0.108 Uiso 1 1 calc GR . . . .
C1 C -0.163(4) 0.464(4) 0.3027(14) 0.051(7) Uani 1 1 d D U . . .
H1A H -0.162883 0.342453 0.290284 0.061 Uiso 1 1 calc R . . . .
H1B H -0.282954 0.500972 0.296419 0.061 Uiso 1 1 calc R . . . .
N1 N -0.079(3) 0.562(3) 0.2567(11) 0.045(8) Uani 1 1 d D U . . .
H1C H -0.138317 0.553314 0.212547 0.055 Uiso 1 1 calc GR . . . .
H1D H 0.027903 0.520878 0.259164 0.055 Uiso 1 1 calc GR . . . .
H1E H -0.072722 0.672667 0.269887 0.055 Uiso 1 1 calc GR . . . .
C2 C -0.076(5) 0.486(6) 0.3789(10) 0.050(7) Uani 1 1 d . U . . .
H2D H 0.043760 0.449566 0.385472 0.060 Uiso 1 1 calc R . . . .
H2E H -0.077239 0.607569 0.391745 0.060 Uiso 1 1 calc R . . . .
C3 C -0.167(5) 0.382(5) 0.4251(14) 0.061(7) Uani 1 1 d D U . . .
H3A H -0.289302 0.409432 0.413182 0.074 Uiso 1 1 calc R . . . .
H3B H -0.154909 0.260379 0.414416 0.074 Uiso 1 1 calc R . . . .
C4 C -0.108(5) 0.406(5) 0.5000(13) 0.070(10) Uani 1 1 d D U . . .
H4A H -0.104550 0.527548 0.510727 0.105 Uiso 1 1 calc GR . . . .
H4B H 0.006429 0.358448 0.514310 0.105 Uiso 1 1 calc GR . . . .
H4C H -0.184932 0.348881 0.524910 0.105 Uiso 1 1 calc GR . . . .

loop_
_atom_site_aniso_label
_atom_site_aniso_U_11
_atom_site_aniso_U_22
_atom_site_aniso_U_33
_atom_site_aniso_U_23
_atom_site_aniso_U_13
_atom_site_aniso_U_12
Ag1 0.0187(11) 0.0210(11) 0.0707(12) 0.009(3) 0.0114(18) 0.0006(13)
Bi1 0.0192(5) 0.0190(3) 0.0248(3) -0.0003(7) 0.0050(10) -0.0008(5)
Br1 0.039(4) 0.030(3) 0.033(3) 0.001(2) 0.007(2) 0.015(3)
Cs1 0.0361(9) 0.0329(5) 0.0269(5) 0.000(2) 0.0059(17) 0.0060(8)
Br2 0.025(2) 0.028(2) 0.031(3) 0.0055(17) -0.0002(16) -0.010(2)
Br3 0.029(3) 0.032(3) 0.037(3) -0.002(2) 0.0084(18) -0.015(3)
Br4 0.0322(18) 0.042(3) 0.0260(12) -0.0018(13) 0.0054(13) -0.0008(14)
Br5 0.0373(16) 0.0350(9) 0.0207(8) 0.001(4) 0.0004(18) 0.0016(16)
Br6 0.027(2) 0.025(2) 0.045(3) 0.0032(18) 0.013(2) 0.011(2)
Br7 0.035(2) 0.050(3) 0.0422(15) -0.0026(15) 0.0114(14) -0.0024(15)
N2 0.029(13) 0.041(14) 0.035(11) 0.010(9) -0.004(9) 0.008(9)
C5 0.027(11) 0.055(14) 0.036(11) 0.004(10) 0.001(9) 0.015(10)
C6 0.031(12) 0.059(13) 0.027(9) 0.004(11) 0.004(8) 0.010(12)
C7 0.045(13) 0.072(15) 0.040(12) 0.000(12) 0.005(11) 0.007(12)
C8 0.06(2) 0.11(2) 0.041(18) 0.007(17) 0.004(15) 0.005(19)
C1 0.046(13) 0.068(16) 0.038(11) 0.010(11) 0.005(11) -0.008(12)
N1 0.057(18) 0.052(16) 0.023(10) 0.005(9) -0.001(10) 0.007(11)
C2 0.048(12) 0.075(17) 0.025(9) 0.011(11) 0.003(11) -0.002(14)
C3 0.055(15) 0.087(17) 0.041(12) 0.018(12) 0.006(12) 0.006(14)
C4 0.07(2) 0.11(2) 0.034(17) 0.015(16) 0.020(15) 0.019(19)

loop_
_atom_type_symbol
_atom_type_description
_atom_type_scat_dispersion_real
_atom_type_scat_dispersion_imag
_atom_type_scat_source
C C 0.0033 0.0016 'International Tables Vol C Tables 4.2.6.8 and 6.1.1.4'
H H 0.0000 0.0000 'International Tables Vol C Tables 4.2.6.8 and 6.1.1.4'
Ag Ag -0.8971 1.1015 'International Tables Vol C Tables 4.2.6.8 and 6.1.1.4'
Bi Bi -4.1077 10.2566 'International Tables Vol C Tables 4.2.6.8 and 6.1.1.4'
Br Br -0.2901 2.4595 'International Tables Vol C Tables 4.2.6.8 and 6.1.1.4'
Cs Cs -0.3680 2.1192 'International Tables Vol C Tables 4.2.6.8 and 6.1.1.4'
N N 0.0061 0.0033 'International Tables Vol C Tables 4.2.6.8 and 6.1.1.4'

loop_
_geom_angle_atom_site_label_1
_geom_angle_atom_site_label_2
_geom_angle_atom_site_label_3
_geom_angle
_geom_angle_site_symmetry_1
_geom_angle_site_symmetry_3
_geom_angle_publ_flag
Br1 Ag1 Br2 91.1(2) 1_465 1_565 ?
Br1 Ag1 Br3 87.2(2) 1_465 1_455 ?
Br1 Ag1 Br6 163.1(3) 1_465 . ?
Br2 Ag1 Br3 162.5(3) 1_565 1_455 ?
Br2 Ag1 Br6 86.5(2) 1_565 . ?
Br3 Ag1 Br6 90.1(2) 1_455 . ?
Br7 Ag1 Br1 105.9(2) . 1_465 ?
Br7 Ag1 Br2 100.98(18) . 1_565 ?
Br7 Ag1 Br3 96.2(2) . 1_455 ?
Br7 Ag1 Br6 90.94(19) . . ?
Br1 Bi1 Br2 91.51(16) . . ?
Br1 Bi1 Br4 89.60(18) . . ?
Br2 Bi1 Br4 86.12(15) . . ?
Br3 Bi1 Br1 89.6(2) . . ?
Br3 Bi1 Br2 177.5(2) . . ?
Br3 Bi1 Br4 96.11(19) . . ?
Br3 Bi1 Br6 90.16(16) . . ?
Br5 Bi1 Br1 89.31(19) . . ?
Br5 Bi1 Br2 88.37(17) . . ?
Br5 Bi1 Br3 89.4(2) . . ?
Br5 Bi1 Br4 174.35(16) . . ?
Br5 Bi1 Br6 88.80(18) . . ?
Br6 Bi1 Br1 178.1(3) . . ?
Br6 Bi1 Br2 88.7(2) . . ?
Br6 Bi1 Br4 92.30(17) . . ?
Ag1 Br1 Bi1 172.0(3) 1_645 . ?
Ag1 Br1 Cs1 97.63(19) 1_645 2_545 ?
Ag1 Br1 Cs1 91.36(19) 1_645 1_655 ?
Bi1 Br1 Cs1 89.85(17) . 2_545 ?
Bi1 Br1 Cs1 85.97(17) . 1_655 ?
Cs1 Br1 Cs1 88.50(16) 2_545 1_655 ?
Br1 Cs1 Br1 121.06(11) 2 1_455 ?
Br1 Cs1 Br2 63.32(10) 2 2 ?
Br1 Cs1 Br3 58.91(13) 2 2_545 ?
Br1 Cs1 Br3 94.92(9) 2 1_455 ?
Br1 Cs1 Br5 120.21(10) 1_455 . ?
Br1 Cs1 Br5 117.42(11) 2 2_545 ?
Br1 Cs1 Br5 61.35(10) 2 2 ?
Br1 Cs1 Br5 118.49(11) 2 . ?
Br1 Cs1 Br6 119.95(17) 2 . ?
Br2 Cs1 Br1 174.87(16) . 2 ?
Br2 Cs1 Br1 61.69(11) . 1_455 ?
Br2 Cs1 Br1 175.47(14) 2 1_455 ?
Br2 Cs1 Br2 114.04(10) . 2 ?
Br2 Cs1 Br3 118.07(16) . 2_545 ?
Br2 Cs1 Br3 95.42(14) 2 2_545 ?
Br2 Cs1 Br3 90.21(15) . 1_455 ?
Br2 Cs1 Br5 121.68(10) . 1_455 ?
Br2 Cs1 Br5 59.69(10) . 2_545 ?
Br2 Cs1 Br5 122.56(9) 2 2_545 ?
Br2 Cs1 Br5 55.56(10) 2 . ?
Br2 Cs1 Br5 121.80(10) . 2 ?
Br2 Cs1 Br5 58.53(10) . . ?
Br2 Cs1 Br6 62.67(13) . . ?
Br2 Cs1 Br6 80.22(8) 2 . ?
Br2 Cs1 Br6 85.87(8) . 2_545 ?
Br3 Cs1 Br1 59.99(12) 1_455 1_455 ?
Br3 Cs1 Br1 88.20(9) 2_545 1_455 ?
Br3 Cs1 Br2 119.80(15) 1_455 2 ?
Br3 Cs1 Br3 121.22(11) 1_455 2_545 ?
Br3 Cs1 Br5 117.32(10) 1_455 2_545 ?
Br3 Cs1 Br5 119.79(10) 1_455 . ?
Br3 Cs1 Br5 118.91(10) 2_545 . ?
Br3 Cs1 Br5 60.21(9) 1_455 2 ?
Br3 Cs1 Br6 63.04(10) 1_455 . ?
Br5 Cs1 Br1 61.15(10) 1_455 2 ?
Br5 Cs1 Br1 60.01(10) 1_455 1_455 ?
Br5 Cs1 Br1 57.34(10) 2_545 1_455 ?
Br5 Cs1 Br1 120.09(10) 2 1_455 ?
Br5 Cs1 Br2 124.27(10) 1_455 2 ?
Br5 Cs1 Br2 60.21(9) 2 2 ?
Br5 Cs1 Br3 58.51(9) 2_545 2_545 ?
Br5 Cs1 Br3 61.91(10) 1_455 1_455 ?
Br5 Cs1 Br3 120.13(10) 2 2_545 ?
Br5 Cs1 Br3 59.37(10) 1_455 2_545 ?
Br5 Cs1 Br5 88.96(9) 1_455 2 ?
Br5 Cs1 Br5 92.30(9) 2 . ?
Br5 Cs1 Br5 87.67(9) 1_455 2_545 ?
Br5 Cs1 Br5 178.26(12) 1_455 . ?
Br5 Cs1 Br5 176.55(11) 2 2_545 ?
Br5 Cs1 Br5 91.09(9) 2_545 . ?
Br5 Cs1 Br6 124.72(10) 1_455 . ?
Br5 Cs1 Br6 59.31(10) 2 . ?
Br6 Cs1 Br1 89.01(15) 2_545 2 ?
Br6 Cs1 Br1 118.28(18) 2_545 1_455 ?
Br6 Cs1 Br1 96.07(14) . 1_455 ?
Br6 Cs1 Br2 61.61(13) 2_545 2 ?
Br6 Cs1 Br3 176.04(16) 2_545 1_455 ?
Br6 Cs1 Br3 175.25(15) . 2_545 ?
Br6 Cs1 Br3 61.47(10) 2_545 2_545 ?
Br6 Cs1 Br5 61.00(10) 2_545 2_545 ?
Br6 Cs1 Br5 122.35(10) . 2_545 ?
Br6 Cs1 Br5 57.44(10) 2_545 . ?
Br6 Cs1 Br5 57.02(9) . . ?
Br6 Cs1 Br5 121.63(11) 2_545 2 ?
Br6 Cs1 Br5 120.84(10) 2_545 1_455 ?
Br6 Cs1 Br6 114.40(10) 2_545 . ?
Ag1 Br2 Bi1 162.2(3) 1_545 . ?
Ag1 Br2 Cs1 98.00(18) 1_545 2_545 ?
Ag1 Br2 Cs1 99.52(17) 1_545 . ?
Bi1 Br2 Cs1 96.24(16) . . ?
Bi1 Br2 Cs1 88.02(16) . 2_545 ?
Cs1 Br2 Cs1 97.30(16) . 2_545 ?
Ag1 Br3 Cs1 95.12(19) 1_655 1_655 ?
Ag1 Br3 Cs1 91.41(17) 1_655 2 ?
Bi1 Br3 Ag1 174.0(3) . 1_655 ?
Bi1 Br3 Cs1 90.60(18) . 1_655 ?
Bi1 Br3 Cs1 87.05(18) . 2 ?
Cs1 Br3 Cs1 88.36(17) 1_655 2 ?
Ag1 Br5 Cs1 91.21(13) 2_545 2_545 ?
Ag1 Br5 Cs1 87.33(9) 2_545 . ?
Ag1 Br5 Cs1 93.87(10) 2_545 1_655 ?
Ag1 Br5 Cs1 89.32(12) 2_545 2 ?
Bi1 Br5 Ag1 172.80(13) . 2_545 ?
Bi1 Br5 Cs1 89.42(11) . 2 ?
Bi1 Br5 Cs1 93.24(9) . 1_655 ?
Bi1 Br5 Cs1 85.54(8) . . ?
Bi1 Br5 Cs1 89.63(12) . 2_545 ?
Cs1 Br5 Cs1 178.26(12) 1_655 . ?
Cs1 Br5 Cs1 176.55(11) 2_545 2 ?
Cs1 Br5 Cs1 92.36(10) 1_655 2_545 ?
Cs1 Br5 Cs1 91.01(10) 1_655 2 ?
Cs1 Br5 Cs1 87.74(8) 2 . ?
Cs1 Br5 Cs1 88.87(9) 2_545 . ?
Ag1 Br6 Cs1 93.37(16) . . ?
Ag1 Br6 Cs1 100.96(18) . 2 ?
Bi1 Br6 Ag1 163.7(3) . . ?
Bi1 Br6 Cs1 91.65(17) . . ?
Bi1 Br6 Cs1 93.89(16) . 2 ?
Cs1 Br6 Cs1 96.60(16) 2 . ?
H2A N2 H2B 109.5 . . ?
H2A N2 H2C 109.5 . . ?
H2B N2 H2C 109.5 . . ?
C5 N2 H2A 109.5 . . ?
C5 N2 H2B 109.5 . . ?
C5 N2 H2C 109.5 . . ?
N2 C5 H5A 109.1 . . ?
N2 C5 H5B 109.1 . . ?
H5A C5 H5B 107.8 . . ?
C6 C5 N2 113(2) . . ?
C6 C5 H5A 109.1 . . ?
C6 C5 H5B 109.1 . . ?
C5 C6 H6A 109.3 . . ?
C5 C6 H6B 109.3 . . ?
C5 C6 C7 112(3) . . ?
H6A C6 H6B 107.9 . . ?
C7 C6 H6A 109.3 . . ?
C7 C6 H6B 109.3 . . ?
C6 C7 H7A 108.5 . . ?
C6 C7 H7B 108.5 . . ?
C6 C7 C8 115(3) . . ?
H7A C7 H7B 107.5 . . ?
C8 C7 H7A 108.5 . . ?
C8 C7 H7B 108.5 . . ?
C7 C8 H8A 109.5 . . ?
C7 C8 H8B 109.5 . . ?
C7 C8 H8C 109.5 . . ?
H8A C8 H8B 109.5 . . ?
H8A C8 H8C 109.5 . . ?
H8B C8 H8C 109.5 . . ?
H1A C1 H1B 108.0 . . ?
N1 C1 H1A 109.3 . . ?
N1 C1 H1B 109.3 . . ?
N1 C1 C2 112(2) . . ?
C2 C1 H1A 109.3 . . ?
C2 C1 H1B 109.3 . . ?
C1 N1 H1C 109.5 . . ?
C1 N1 H1D 109.5 . . ?
C1 N1 H1E 109.5 . . ?
H1C N1 H1D 109.5 . . ?
H1C N1 H1E 109.5 . . ?
H1D N1 H1E 109.5 . . ?
C1 C2 H2D 109.7 . . ?
C1 C2 H2E 109.7 . . ?
H2D C2 H2E 108.2 . . ?
C3 C2 C1 110(3) . . ?
C3 C2 H2D 109.7 . . ?
C3 C2 H2E 109.7 . . ?
C2 C3 H3A 108.4 . . ?
C2 C3 H3B 108.4 . . ?
H3A C3 H3B 107.4 . . ?
C4 C3 C2 116(3) . . ?
C4 C3 H3A 108.4 . . ?
C4 C3 H3B 108.4 . . ?
C3 C4 H4A 109.5 . . ?
C3 C4 H4B 109.5 . . ?
C3 C4 H4C 109.5 . . ?
H4A C4 H4B 109.5 . . ?
H4A C4 H4C 109.5 . . ?
H4B C4 H4C 109.5 . . ?

loop_
_geom_bond_atom_site_label_1
_geom_bond_atom_site_label_2
_geom_bond_distance
_geom_bond_site_symmetry_2
_geom_bond_publ_flag
Ag1 Br1 2.793(7) 1_465 ?
Ag1 Br2 2.831(7) 1_565 ?
Ag1 Br3 2.869(8) 1_455 ?
Ag1 Br6 2.907(7) . ?
Ag1 Br7 2.713(3) . ?
Bi1 Br1 2.845(6) . ?
Bi1 Br2 2.857(6) . ?
Bi1 Br3 2.826(6) . ?
Bi1 Br4 2.947(3) . ?
Bi1 Br5 2.783(3) . ?
Bi1 Br6 2.834(6) . ?
Br1 Cs1 3.848(7) 2_545 ?
Br1 Cs1 4.103(8) 1_655 ?
Cs1 Br2 3.932(7) 2 ?
Cs1 Br2 3.702(6) . ?
Cs1 Br3 4.081(7) 2_545 ?
Cs1 Br3 3.882(7) 1_455 ?
Cs1 Br5 3.788(3) 1_455 ?
Cs1 Br5 4.274(3) . ?
Cs1 Br5 3.904(5) 2 ?
Cs1 Br5 3.992(5) 2_545 ?
Cs1 Br6 3.936(7) . ?
Cs1 Br6 3.740(7) 2_545 ?
N2 H2A 0.9100 . ?
N2 H2B 0.9100 . ?
N2 H2C 0.9100 . ?
N2 C5 1.48(2) . ?
C5 H5A 0.9900 . ?
C5 H5B 0.9900 . ?
C5 C6 1.45(3) . ?
C6 H6A 0.9900 . ?
C6 H6B 0.9900 . ?
C6 C7 1.47(4) . ?
C7 H7A 0.9900 . ?
C7 H7B 0.9900 . ?
C7 C8 1.53(4) . ?
C8 H8A 0.9800 . ?
C8 H8B 0.9800 . ?
C8 H8C 0.9800 . ?
C1 H1A 0.9900 . ?
C1 H1B 0.9900 . ?
C1 N1 1.47(2) . ?
C1 C2 1.54(3) . ?
N1 H1C 0.9100 . ?
N1 H1D 0.9100 . ?
N1 H1E 0.9100 . ?
C2 H2D 0.9900 . ?
C2 H2E 0.9900 . ?
C2 C3 1.53(5) . ?
C3 H3A 0.9900 . ?
C3 H3B 0.9900 . ?
C3 C4 1.47(2) . ?
C4 H4A 0.9800 . ?
C4 H4B 0.9800 . ?
C4 H4C 0.9800 . ?

loop_
_geom_torsion_atom_site_label_1
_geom_torsion_atom_site_label_2
_geom_torsion_atom_site_label_3
_geom_torsion_atom_site_label_4
_geom_torsion
_geom_torsion_site_symmetry_1
_geom_torsion_site_symmetry_2
_geom_torsion_site_symmetry_3
_geom_torsion_site_symmetry_4
_geom_torsion_publ_flag
N2 C5 C6 C7 176(3) . . . . ?
C5 C6 C7 C8 179(3) . . . . ?
C1 C2 C3 C4 -174(3) . . . . ?
N1 C1 C2 C3 -180(3) . . . . ?

loop_
_twin_individual_id
_twin_individual_mass_fraction_refined
1 0.526(2)
2 0.474(2)
